data_1564679
loop_
_publ_author_name
'Wang, Hanqiang'
'Zhang, Jie'
'Xie, Zuowei'

_publ_section_title
;
 Ring-opening and ring-expansion reactions of carborane-fused borirane
;
_journal_name_full 'Chemical Science'
_journal_paper_doi 10.1039/D1SC04453B
_journal_year 2021
_chemical_formula_sum 'C36 H54 B11 Br Cl2 Ge N2'
_chemical_formula_weight 857.12
_space_group_crystal_system monoclinic
_space_group_IT_number 14
_space_group_name_Hall '-P 2ybc'
_space_group_name_H-M_alt 'P 1 21/c 1'
_atom_sites_solution_hydrogens geom
_audit_creation_method SHELXL-2018/3
_audit_update_record
;
2021-08-09 deposited with the CCDC.	2021-09-09 downloaded from the CCDC.
;
_cell_angle_alpha 90
_cell_angle_beta 106.1981(12)
_cell_angle_gamma 90
_cell_formula_units_Z 4
_cell_length_a 19.8553(7)
_cell_length_b 11.6749(4)
_cell_length_c 20.9061(7)
_cell_measurement_reflns_used 3195
_cell_measurement_temperature 279(2)
_cell_measurement_theta_max 15
_cell_measurement_theta_min 15
_cell_volume 4653.8(3)
_computing_cell_refinement 'BRUKER D8VENTURE DIFFRACTOMETER'
_computing_data_collection 'BRUKER D8VENTURE DIFFRACTOMETER'
_computing_data_reduction 'BRUKER D8VENTURE DIFFRACTOMETER'
_computing_molecular_graphics 'BRUKER SHELXTL'
_computing_publication_material 'BRUKER SHELXTL'
_computing_structure_refinement 'SHELXL-2018/3 (Sheldrick, 2018)'
_diffrn_ambient_temperature 279(2)
_diffrn_measured_fraction_theta_full 0.998
_diffrn_measured_fraction_theta_max 0.998
_diffrn_measurement_device_type 'BRUKER D8VENTURE DIFFRACTOMETER'
_diffrn_measurement_method 'PHI & OMEGA SCAN'
_diffrn_radiation_type MoK\a
_diffrn_radiation_wavelength 0.71073
_diffrn_reflns_av_R_equivalents 0.0366
_diffrn_reflns_av_unetI/netI 0.0190
_diffrn_reflns_Laue_measured_fraction_full 0.998
_diffrn_reflns_Laue_measured_fraction_max 0.998
_diffrn_reflns_limit_h_max 23
_diffrn_reflns_limit_h_min -23
_diffrn_reflns_limit_k_max 14
_diffrn_reflns_limit_k_min -14
_diffrn_reflns_limit_l_max 25
_diffrn_reflns_limit_l_min -24
_diffrn_reflns_number 80631
_diffrn_reflns_point_group_measured_fraction_full 0.998
_diffrn_reflns_point_group_measured_fraction_max 0.998
_diffrn_reflns_theta_full 25.242
_diffrn_reflns_theta_max 25.250
_diffrn_reflns_theta_min 2.412
_exptl_absorpt_coefficient_mu 1.658
_exptl_absorpt_correction_T_max 0.7456
_exptl_absorpt_correction_T_min 0.6429
_exptl_absorpt_correction_type multi-scan
_exptl_crystal_colour colourless
_exptl_crystal_density_diffrn 1.223
_exptl_crystal_description block
_exptl_crystal_F_000 1760
_exptl_crystal_size_max 0.400
_exptl_crystal_size_mid 0.300
_exptl_crystal_size_min 0.200
_refine_diff_density_max 1.447
_refine_diff_density_min -1.398
_refine_diff_density_rms 0.090
_refine_ls_extinction_method none
_refine_ls_goodness_of_fit_ref 1.056
_refine_ls_hydrogen_treatment constr
_refine_ls_matrix_type full
_refine_ls_number_parameters 515
_refine_ls_number_reflns 8411
_refine_ls_number_restraints 14
_refine_ls_restrained_S_all 1.060
_refine_ls_R_factor_all 0.0633
_refine_ls_R_factor_gt 0.0553
_refine_ls_shift/su_max 0.008
_refine_ls_shift/su_mean 0.001
_refine_ls_structure_factor_coef Fsqd
_refine_ls_weighting_details 'w=1/[\s^2^(Fo^2^)+(0.1011P)^2^+8.7988P] where P=(Fo^2^+2Fc^2^)/3'
_refine_ls_weighting_scheme calc
_refine_ls_wR_factor_gt 0.1687
_refine_ls_wR_factor_ref 0.1761
_reflns_Friedel_coverage 0.000
_reflns_number_gt 7214
_reflns_number_total 8411
_reflns_threshold_expression 'I > 2\s(I)'
_cod_data_source_file d1sc04453b2.cif
_cod_data_source_block 4
_cod_original_sg_symbol_H-M 'P 21/c'
_cod_database_code 1564679
_shelx_shelxl_version_number 2018/3
_shelx_space_group_comment
;
The symmetry employed for this shelxl refinement is uniquely defined
by the following loop, which should always be used as a source of
symmetry information in preference to the above space-group names.
They are only intended as comments.
;
_shelx_estimated_absorpt_t_min 0.557
_shelx_estimated_absorpt_t_max 0.733

loop_
_space_group_symop_operation_xyz
'x, y, z'
'-x, y+1/2, -z+1/2'
'-x, -y, -z'
'x, -y-1/2, z-1/2'

loop_
_atom_site_label
_atom_site_type_symbol
_atom_site_fract_x
_atom_site_fract_y
_atom_site_fract_z
_atom_site_U_iso_or_equiv
_atom_site_adp_type
_atom_site_occupancy
_atom_site_site_symmetry_order
_atom_site_calc_flag
_atom_site_refinement_flags_posn
_atom_site_refinement_flags_adp
_atom_site_refinement_flags_occupancy
_atom_site_disorder_assembly
_atom_site_disorder_group
Ge1 Ge 0.31584(2) 0.80773(4) 0.69601(2) 0.04013(17) Uani 0.9741(15) 1 d . . P A 1
C2 C 0.22793(18) 0.7308(3) 0.70807(16) 0.0261(7) Uani 0.9741(15) 1 d . . P A 1
B6 B 0.2243(2) 0.6504(3) 0.77522(19) 0.0277(8) Uani 0.9741(15) 1 d . . P A 1
Ge1' Ge 0.3363(5) 0.6231(10) 0.7918(6) 0.017(4) Uani 0.0259(15) 1 d . . P A 2
C2' C 0.2243(2) 0.6504(3) 0.77522(19) 0.0277(8) Uani 0.0259(15) 1 d . . P A 2
B6' B 0.22793(18) 0.7308(3) 0.70807(16) 0.0261(7) Uani 0.0259(15) 1 d . . P A 2
Br1 Br 0.38898(3) 0.79717(5) 0.80583(3) 0.0653(2) Uani 1 1 d . . . . .
Cl1 Cl 0.34330(5) 0.61170(8) 0.66182(5) 0.0395(2) Uani 1 1 d . . . . .
Cl2 Cl 0.32911(5) 0.44962(9) 0.76773(5) 0.0436(3) Uani 1 1 d . . . . .
N1 N 0.24444(16) 0.2946(2) 0.64224(15) 0.0297(6) Uani 1 1 d . . . . .
N2 N 0.24885(15) 0.4132(2) 0.56408(14) 0.0261(6) Uani 1 1 d . . . . .
C1 C 0.21425(16) 0.5894(3) 0.69708(15) 0.0217(6) Uani 1 1 d . . . . .
C11 C 0.25692(16) 0.4071(3) 0.63112(16) 0.0232(7) Uani 1 1 d . . . . .
C12 C 0.2292(3) 0.2347(3) 0.5837(2) 0.0454(10) Uani 1 1 d . . . . .
H12A H 0.218713 0.157058 0.578451 0.054 Uiso 1 1 calc R U . . .
C13 C 0.2322(2) 0.3075(3) 0.5355(2) 0.0430(10) Uani 1 1 d . . . . .
H13A H 0.224455 0.289764 0.490684 0.052 Uiso 1 1 calc R U . . .
C14 C 0.2505(2) 0.2302(3) 0.70387(19) 0.0322(8) Uani 1 1 d . . . . .
C15 C 0.3163(2) 0.1857(3) 0.7376(2) 0.0442(10) Uani 1 1 d . . . . .
C16 C 0.3194(3) 0.1193(4) 0.7930(3) 0.0555(12) Uani 1 1 d . . . . .
H16A H 0.362347 0.089525 0.817285 0.067 Uiso 1 1 calc R U . . .
C17 C 0.2604(3) 0.0961(4) 0.8130(2) 0.0568(13) Uani 1 1 d . . . . .
H17A H 0.264223 0.052387 0.851064 0.068 Uiso 1 1 calc R U . . .
C18 C 0.1962(2) 0.1369(4) 0.7775(2) 0.0454(10) Uani 1 1 d . . . . .
H18A H 0.156788 0.119327 0.791420 0.055 Uiso 1 1 calc R U . . .
C19 C 0.1887(2) 0.2045(3) 0.72063(19) 0.0331(8) Uani 1 1 d . . . . .
C20 C 0.3815(2) 0.2070(4) 0.7137(3) 0.0589(14) Uani 1 1 d . . . . .
H20A H 0.373309 0.276909 0.686680 0.071 Uiso 1 1 calc R U . . .
C21 C 0.4474(3) 0.2264(6) 0.7724(4) 0.097(3) Uani 1 1 d . . . . .
H21A H 0.439299 0.288844 0.799166 0.146 Uiso 1 1 calc R U . . .
H21B H 0.457447 0.158185 0.798969 0.146 Uiso 1 1 calc R U . . .
H21C H 0.486413 0.244199 0.755479 0.146 Uiso 1 1 calc R U . . .
C22 C 0.3912(4) 0.1082(5) 0.6691(5) 0.104(3) Uani 1 1 d . . . . .
H22A H 0.432105 0.121971 0.654267 0.157 Uiso 1 1 calc R U . . .
H22B H 0.396890 0.037872 0.693781 0.157 Uiso 1 1 calc R U . . .
H22C H 0.350738 0.102879 0.631222 0.157 Uiso 1 1 calc R U . . .
C23 C 0.1163(2) 0.2382(3) 0.6782(2) 0.0354(8) Uani 1 1 d . . . . .
H23A H 0.121451 0.304147 0.650901 0.042 Uiso 1 1 calc R U . . .
C24 C 0.0836(3) 0.1405(4) 0.6313(3) 0.0560(12) Uani 1 1 d . . . . .
H24A H 0.037791 0.162842 0.604751 0.084 Uiso 1 1 calc R U . . .
H24B H 0.112646 0.123329 0.602782 0.084 Uiso 1 1 calc R U . . .
H24C H 0.079736 0.073875 0.656986 0.084 Uiso 1 1 calc R U . . .
C25 C 0.0653(2) 0.2718(4) 0.7181(2) 0.0476(10) Uani 1 1 d . . . . .
H25A H 0.020792 0.291922 0.687952 0.071 Uiso 1 1 calc R U . . .
H25B H 0.059315 0.208322 0.745157 0.071 Uiso 1 1 calc R U . . .
H25C H 0.083775 0.336126 0.746038 0.071 Uiso 1 1 calc R U . . .
C26 C 0.26451(17) 0.5040(3) 0.52268(15) 0.0246(7) Uani 1 1 d . . . . .
C27 C 0.33424(18) 0.5123(3) 0.51966(16) 0.0285(7) Uani 1 1 d . . . . .
C28 C 0.3487(2) 0.5966(4) 0.47846(18) 0.0366(8) Uani 1 1 d . . . . .
H28A H 0.394243 0.605340 0.475495 0.044 Uiso 1 1 calc R U . . .
C29 C 0.2970(2) 0.6671(4) 0.44223(19) 0.0406(9) Uani 1 1 d . . . . .
H29A H 0.308243 0.725447 0.416742 0.049 Uiso 1 1 calc R U . . .
C30 C 0.2286(2) 0.6523(4) 0.44313(17) 0.0380(9) Uani 1 1 d . . . . .
H30A H 0.193938 0.699497 0.417044 0.046 Uiso 1 1 calc R U . . .
C31 C 0.21014(18) 0.5684(3) 0.48219(16) 0.0294(7) Uani 1 1 d . . . . .
C32 C 0.3918(2) 0.4300(4) 0.5558(2) 0.0457(10) Uani 1 1 d . . . . .
H32A H 0.377152 0.394805 0.592383 0.055 Uiso 1 1 calc R U . . .
C33 C 0.3993(3) 0.3350(5) 0.5082(4) 0.0751(17) Uani 1 1 d . . . . .
H33A H 0.435558 0.282972 0.530890 0.113 Uiso 1 1 calc R U . . .
H33B H 0.355741 0.294304 0.492899 0.113 Uiso 1 1 calc R U . . .
H33C H 0.411365 0.367890 0.470748 0.113 Uiso 1 1 calc R U . . .
C34 C 0.4621(2) 0.4902(5) 0.5858(2) 0.0624(15) Uani 1 1 d . . . . .
H34A H 0.496439 0.434846 0.607962 0.094 Uiso 1 1 calc R U . . .
H34B H 0.477111 0.526437 0.550918 0.094 Uiso 1 1 calc R U . . .
H34C H 0.456672 0.546893 0.617232 0.094 Uiso 1 1 calc R U . . .
C35 C 0.13316(19) 0.5437(4) 0.47434(18) 0.0415(10) Uani 1 1 d . . . . .
H35A H 0.129182 0.506692 0.515201 0.050 Uiso 1 1 calc R U . . .
C36 C 0.1057(3) 0.4596(6) 0.4159(2) 0.0680(16) Uani 1 1 d . . . . .
H36A H 0.056990 0.443744 0.410738 0.102 Uiso 1 1 calc R U . . .
H36B H 0.110933 0.493125 0.375614 0.102 Uiso 1 1 calc R U . . .
H36C H 0.131952 0.389545 0.424881 0.102 Uiso 1 1 calc R U . . .
C37 C 0.0868(2) 0.6508(5) 0.4623(2) 0.0596(14) Uani 1 1 d . . . . .
H37A H 0.039081 0.629229 0.457789 0.089 Uiso 1 1 calc R U . . .
H37B H 0.102547 0.702283 0.499264 0.089 Uiso 1 1 calc R U . . .
H37C H 0.089825 0.688086 0.422235 0.089 Uiso 1 1 calc R U . . .
B3 B 0.1753(2) 0.6821(3) 0.63397(19) 0.0267(8) Uani 1 1 d . . . . .
H3 H 0.189412 0.686321 0.586753 0.032 Uiso 1 1 calc R U . A 1
B4 B 0.12841(19) 0.5656(3) 0.65463(18) 0.0260(8) Uani 1 1 d . . . . .
H4 H 0.110477 0.493464 0.620243 0.031 Uiso 1 1 calc R U . . .
B5 B 0.1597(2) 0.5453(4) 0.74181(18) 0.0278(8) Uani 1 1 d . . . . .
H5 H 0.162793 0.459630 0.764321 0.033 Uiso 1 1 calc R U . A 1
B7 B 0.1528(2) 0.8064(4) 0.6725(2) 0.0347(9) Uani 1 1 d . . . . .
H7 H 0.151260 0.891764 0.649944 0.042 Uiso 1 1 calc R U . A 1
B8 B 0.0879(2) 0.7015(4) 0.6387(2) 0.0332(9) Uani 1 1 d . . . . .
H8 H 0.044030 0.718169 0.594135 0.040 Uiso 1 1 calc R U . . .
B9 B 0.0782(2) 0.6162(4) 0.7069(2) 0.0342(9) Uani 1 1 d . . . . .
H9 H 0.027763 0.577407 0.707014 0.041 Uiso 1 1 calc R U . . .
B10 B 0.1375(2) 0.6689(4) 0.7813(2) 0.0341(9) Uani 1 1 d . . . . .
H10 H 0.125279 0.664190 0.829393 0.041 Uiso 1 1 calc R U . A 1
B11 B 0.1838(2) 0.7870(4) 0.7598(2) 0.0331(9) Uani 1 1 d . . . . .
H11 H 0.202519 0.859493 0.793732 0.040 Uiso 1 1 calc R U . A 1
B12 B 0.0928(2) 0.7662(4) 0.7175(2) 0.0380(10) Uani 1 1 d . . . . .
H12 H 0.051880 0.824682 0.724093 0.046 Uiso 1 1 calc R U . . .
B13 B 0.27838(19) 0.5088(3) 0.68785(18) 0.0248(7) Uani 1 1 d . . . . .
C38 C 0.2154(8) 0.4726(10) 0.9503(6) 0.116(5) Uani 0.5 1 d D U P B 1
C39 C 0.1895(7) 0.5367(7) 0.9936(4) 0.108(3) Uani 0.5 1 d D . P B 1
C40 C 0.1184(8) 0.5252(11) 0.9865(7) 0.129(9) Uani 0.5 1 d D . P B 1
C41 C 0.0727(5) 0.4488(10) 0.9429(5) 0.141(4) Uani 0.5 1 d D . P B 1
C42 C 0.1025(7) 0.3826(12) 0.9031(6) 0.102(5) Uani 0.5 1 d D . P B 1
C43 C 0.1748(5) 0.3939(5) 0.9074(3) 0.0784(19) Uani 0.5 1 d D . P B 1
C44 C 0.2870(5) 0.4702(11) 0.9530(6) 0.128(4) Uani 0.5 1 d . . P B 1
C38' C 0.1463(5) 0.4549(9) 0.9436(5) 0.056(2) Uani 0.5 1 d . . P C 2
C39' C 0.1895(7) 0.5367(7) 0.9936(4) 0.108(3) Uani 0.5 1 d . . P C 2
C40' C 0.2665(8) 0.5337(10) 0.9993(6) 0.092(5) Uani 0.5 1 d D . P C 2
C41' C 0.2870(5) 0.4702(11) 0.9530(6) 0.128(4) Uani 0.5 1 d D . P C 2
C42' C 0.2420(11) 0.3960(12) 0.9097(7) 0.109(6) Uani 0.5 1 d D . P C 2
C43' C 0.1748(5) 0.3939(5) 0.9074(3) 0.0784(19) Uani 0.5 1 d . . P C 2
C44' C 0.0727(5) 0.4488(10) 0.9429(5) 0.141(4) Uani 0.5 1 d . . P C 2

loop_
_atom_site_aniso_label
_atom_site_aniso_U_11
_atom_site_aniso_U_22
_atom_site_aniso_U_33
_atom_site_aniso_U_23
_atom_site_aniso_U_13
_atom_site_aniso_U_12
Ge1 0.0433(3) 0.0345(3) 0.0448(3) -0.00045(18) 0.0160(2) -0.01675(18)
C2 0.0328(17) 0.0242(16) 0.0224(16) -0.0038(13) 0.0095(14) -0.0061(14)
B6 0.034(2) 0.0286(19) 0.0222(18) -0.0074(15) 0.0103(15) -0.0068(16)
Ge1' 0.006(6) 0.019(7) 0.022(7) 0.001(5) -0.001(4) -0.003(4)
C2' 0.034(2) 0.0286(19) 0.0222(18) -0.0074(15) 0.0103(15) -0.0068(16)
B6' 0.0328(17) 0.0242(16) 0.0224(16) -0.0038(13) 0.0095(14) -0.0061(14)
Br1 0.0489(3) 0.0821(4) 0.0617(3) -0.0252(3) 0.0102(2) -0.0206(2)
Cl1 0.0343(5) 0.0428(5) 0.0478(5) -0.0171(4) 0.0222(4) -0.0152(4)
Cl2 0.0439(5) 0.0486(6) 0.0294(5) 0.0008(4) -0.0048(4) 0.0115(4)
N1 0.0349(16) 0.0238(15) 0.0340(16) 0.0015(12) 0.0155(13) -0.0037(12)
N2 0.0297(14) 0.0265(14) 0.0239(14) -0.0028(11) 0.0106(11) -0.0047(12)
C1 0.0244(15) 0.0227(16) 0.0184(14) -0.0031(12) 0.0066(12) -0.0042(12)
C11 0.0190(15) 0.0268(16) 0.0255(16) 0.0030(13) 0.0089(12) 0.0020(12)
C12 0.069(3) 0.0276(19) 0.048(2) -0.0092(17) 0.030(2) -0.0114(19)
C13 0.067(3) 0.034(2) 0.036(2) -0.0135(16) 0.027(2) -0.0141(19)
C14 0.039(2) 0.0233(16) 0.0364(19) 0.0075(15) 0.0148(16) -0.0033(15)
C15 0.040(2) 0.0282(19) 0.065(3) 0.0115(18) 0.015(2) -0.0001(16)
C16 0.051(3) 0.038(2) 0.069(3) 0.023(2) 0.002(2) 0.002(2)
C17 0.072(3) 0.042(2) 0.051(3) 0.023(2) 0.008(2) -0.009(2)
C18 0.056(3) 0.039(2) 0.045(2) 0.0118(18) 0.021(2) -0.0113(19)
C19 0.041(2) 0.0247(18) 0.0368(19) 0.0022(14) 0.0158(17) -0.0078(14)
C20 0.040(2) 0.041(2) 0.102(4) 0.021(2) 0.028(3) 0.0087(19)
C21 0.035(3) 0.093(5) 0.154(7) 0.044(5) 0.009(3) 0.011(3)
C22 0.109(5) 0.052(3) 0.191(9) 0.001(4) 0.106(6) 0.011(3)
C23 0.039(2) 0.0308(19) 0.041(2) 0.0022(16) 0.0175(17) -0.0036(16)
C24 0.049(3) 0.051(3) 0.061(3) -0.012(2) 0.004(2) -0.001(2)
C25 0.041(2) 0.050(2) 0.059(3) -0.008(2) 0.025(2) -0.0146(19)
C26 0.0299(17) 0.0273(17) 0.0180(14) 0.0002(13) 0.0092(13) -0.0020(13)
C27 0.0311(17) 0.0334(18) 0.0238(16) 0.0045(14) 0.0124(14) 0.0029(14)
C28 0.0352(19) 0.049(2) 0.0295(18) 0.0037(16) 0.0151(15) -0.0060(17)
C29 0.054(2) 0.042(2) 0.0296(19) 0.0111(16) 0.0168(18) -0.0014(19)
C30 0.048(2) 0.043(2) 0.0197(16) 0.0072(15) 0.0044(15) 0.0092(18)
C31 0.0282(17) 0.042(2) 0.0177(15) -0.0049(14) 0.0056(13) 0.0025(15)
C32 0.038(2) 0.058(3) 0.050(2) 0.022(2) 0.0259(19) 0.0191(19)
C33 0.071(4) 0.051(3) 0.118(5) 0.006(3) 0.052(4) 0.021(3)
C34 0.032(2) 0.112(4) 0.045(2) 0.018(3) 0.0125(19) 0.021(3)
C35 0.0263(18) 0.072(3) 0.0239(17) -0.0081(18) 0.0040(14) 0.0002(18)
C36 0.041(2) 0.110(5) 0.047(3) -0.031(3) 0.002(2) -0.018(3)
C37 0.039(2) 0.101(4) 0.034(2) 0.003(2) 0.0024(18) 0.026(3)
B3 0.0306(19) 0.0264(19) 0.0230(18) -0.0022(15) 0.0072(15) 0.0018(15)
B4 0.0227(18) 0.031(2) 0.0235(18) -0.0044(15) 0.0048(14) -0.0045(15)
B5 0.0318(19) 0.031(2) 0.0226(18) -0.0024(15) 0.0107(15) -0.0062(16)
B7 0.045(2) 0.026(2) 0.035(2) 0.0013(16) 0.0149(19) 0.0067(17)
B8 0.032(2) 0.037(2) 0.030(2) -0.0019(17) 0.0095(17) 0.0067(17)
B9 0.029(2) 0.041(2) 0.037(2) -0.0095(18) 0.0168(17) -0.0027(17)
B10 0.044(2) 0.036(2) 0.028(2) -0.0070(17) 0.0189(18) -0.0068(19)
B11 0.044(2) 0.028(2) 0.032(2) -0.0079(16) 0.0184(18) -0.0027(17)
B12 0.039(2) 0.038(2) 0.041(2) -0.0046(19) 0.0184(19) 0.0078(19)
B13 0.0237(18) 0.0268(18) 0.0223(17) 0.0007(14) 0.0036(14) -0.0016(15)
C38 0.125(9) 0.105(8) 0.109(8) 0.069(7) 0.019(7) -0.003(7)
C39 0.207(11) 0.067(4) 0.069(4) 0.036(4) 0.068(6) 0.039(6)
C40 0.27(3) 0.044(7) 0.071(10) 0.019(6) 0.047(15) 0.019(13)
C41 0.112(7) 0.164(10) 0.137(9) 0.073(8) 0.019(6) 0.021(7)
C42 0.169(18) 0.075(9) 0.058(8) 0.006(7) 0.026(9) -0.031(10)
C43 0.118(6) 0.059(4) 0.047(3) 0.024(3) 0.004(4) -0.004(4)
C44 0.091(6) 0.157(10) 0.133(8) 0.084(8) 0.027(6) -0.009(6)
C38' 0.056(6) 0.050(6) 0.051(6) 0.030(5) 0.000(5) 0.007(5)
C39' 0.207(11) 0.067(4) 0.069(4) 0.036(4) 0.068(6) 0.039(6)
C40' 0.125(13) 0.072(8) 0.054(7) 0.032(6) -0.019(8) -0.052(9)
C41' 0.091(6) 0.157(10) 0.133(8) 0.084(8) 0.027(6) -0.009(6)
C42' 0.168(18) 0.079(10) 0.090(11) 0.059(9) 0.055(12) 0.010(11)
C43' 0.118(6) 0.059(4) 0.047(3) 0.024(3) 0.004(4) -0.004(4)
C44' 0.112(7) 0.164(10) 0.137(9) 0.073(8) 0.019(6) 0.021(7)

loop_
_atom_type_symbol
_atom_type_description
_atom_type_scat_dispersion_real
_atom_type_scat_dispersion_imag
_atom_type_scat_source
C C 0.0033 0.0016 'International Tables Vol C Tables 4.2.6.8 and 6.1.1.4'
H H 0.0000 0.0000 'International Tables Vol C Tables 4.2.6.8 and 6.1.1.4'
B B 0.0013 0.0007 'International Tables Vol C Tables 4.2.6.8 and 6.1.1.4'
Br Br -0.2901 2.4595 'International Tables Vol C Tables 4.2.6.8 and 6.1.1.4'
Cl Cl 0.1484 0.1585 'International Tables Vol C Tables 4.2.6.8 and 6.1.1.4'
Ge Ge 0.1547 1.8001 'International Tables Vol C Tables 4.2.6.8 and 6.1.1.4'
N N 0.0061 0.0033 'International Tables Vol C Tables 4.2.6.8 and 6.1.1.4'

loop_
_geom_angle_atom_site_label_1
_geom_angle_atom_site_label_2
_geom_angle_atom_site_label_3
_geom_angle
_geom_angle_site_symmetry_1
_geom_angle_site_symmetry_3
_geom_angle_publ_flag
C2 Ge1 Br1 99.96(10) . . ?
C2 Ge1 Cl1 83.97(10) . . ?
Br1 Ge1 Cl1 96.11(3) . . ?
C1 C2 B11 111.9(3) . . ?
C1 C2 B6 61.9(2) . . ?
B11 C2 B6 62.7(2) . . ?
C1 C2 B3 60.9(2) . . ?
B11 C2 B3 114.4(3) . . ?
B6 C2 B3 114.0(3) . . ?
C1 C2 B7 111.0(3) . . ?
B11 C2 B7 62.5(2) . . ?
B6 C2 B7 114.1(3) . . ?
B3 C2 B7 62.6(2) . . ?
C1 C2 Ge1 121.8(2) . . ?
B11 C2 Ge1 121.3(2) . . ?
B6 C2 Ge1 125.3(2) . . ?
B3 C2 Ge1 111.3(2) . . ?
B7 C2 Ge1 113.0(2) . . ?
C2 B6 C1 58.24(19) . . ?
C2 B6 B5 104.4(3) . . ?
C1 B6 B5 57.73(19) . . ?
C2 B6 B11 58.5(2) . . ?
C1 B6 B11 105.7(3) . . ?
B5 B6 B11 108.0(3) . . ?
C2 B6 B10 104.8(3) . . ?
C1 B6 B10 104.9(3) . . ?
B5 B6 B10 60.1(2) . . ?
B11 B6 B10 60.3(2) . . ?
Cl2 Ge1' C2' 96.0(4) . . ?
Cl2 Ge1' Br1 154.4(6) . . ?
C2' Ge1' Br1 107.6(5) . . ?
Cl2 Ge1' B13 45.3(2) . . ?
C2' Ge1' B13 75.0(3) . . ?
Br1 Ge1' B13 131.7(5) . . ?
B6' C2' C1 58.24(19) . . ?
B6' C2' B5 104.4(3) . . ?
C1 C2' B5 57.73(19) . . ?
B6' C2' B11 58.5(2) . . ?
C1 C2' B11 105.7(3) . . ?
B5 C2' B11 108.0(3) . . ?
B6' C2' B10 104.8(3) . . ?
C1 C2' B10 104.9(3) . . ?
B5 C2' B10 60.1(2) . . ?
B11 C2' B10 60.3(2) . . ?
B6' C2' Ge1' 86.3(4) . . ?
C1 C2' Ge1' 86.2(4) . . ?
B5 C2' Ge1' 123.8(4) . . ?
B11 C2' Ge1' 123.5(4) . . ?
B10 C2' Ge1' 167.2(4) . . ?
C1 B6' B11 111.9(3) . . ?
C1 B6' C2' 61.9(2) . . ?
B11 B6' C2' 62.7(2) . . ?
C1 B6' B3 60.9(2) . . ?
B11 B6' B3 114.4(3) . . ?
C2' B6' B3 114.0(3) . . ?
C1 B6' B7 111.0(3) . . ?
B11 B6' B7 62.5(2) . . ?
C2' B6' B7 114.1(3) . . ?
B3 B6' B7 62.6(2) . . ?
B13 Cl1 Ge1 105.68(12) . . ?
B13 Cl2 Ge1' 80.6(3) . . ?
C11 N1 C12 110.1(3) . . ?
C11 N1 C14 131.8(3) . . ?
C12 N1 C14 117.9(3) . . ?
C11 N2 C13 110.1(3) . . ?
C11 N2 C26 131.6(3) . . ?
C13 N2 C26 117.5(3) . . ?
B13 C1 C2 118.7(3) . . ?
B13 C1 B6' 118.7(3) . . ?
B13 C1 B5 121.8(3) . . ?
C2 C1 B5 109.1(3) . . ?
B6' C1 B5 109.1(3) . . ?
B13 C1 B4 122.7(3) . . ?
C2 C1 B4 109.3(3) . . ?
B6' C1 B4 109.3(3) . . ?
B5 C1 B4 62.6(2) . . ?
B13 C1 B3 118.1(3) . . ?
C2 C1 B3 60.4(2) . . ?
B6' C1 B3 60.4(2) . . ?
B5 C1 B3 113.3(3) . . ?
B4 C1 B3 62.2(2) . . ?
B13 C1 B6 117.1(3) . . ?
C2 C1 B6 59.9(2) . . ?
B5 C1 B6 62.0(2) . . ?
B4 C1 B6 112.9(3) . . ?
B3 C1 B6 111.9(3) . . ?
B13 C1 C2' 117.1(3) . . ?
B6' C1 C2' 59.9(2) . . ?
B5 C1 C2' 62.0(2) . . ?
B4 C1 C2' 112.9(3) . . ?
B3 C1 C2' 111.9(3) . . ?
N2 C11 N1 104.4(3) . . ?
N2 C11 B13 129.2(3) . . ?
N1 C11 B13 126.3(3) . . ?
C13 C12 N1 107.8(3) . . ?
C12 C13 N2 107.5(3) . . ?
C19 C14 C15 123.7(3) . . ?
C19 C14 N1 117.8(3) . . ?
C15 C14 N1 117.9(3) . . ?
C16 C15 C14 116.6(4) . . ?
C16 C15 C20 121.3(4) . . ?
C14 C15 C20 122.0(4) . . ?
C17 C16 C15 121.5(4) . . ?
C18 C17 C16 120.6(4) . . ?
C17 C18 C19 121.2(4) . . ?
C14 C19 C18 116.2(4) . . ?
C14 C19 C23 123.5(3) . . ?
C18 C19 C23 120.1(4) . . ?
C22 C20 C15 109.8(4) . . ?
C22 C20 C21 111.9(5) . . ?
C15 C20 C21 111.9(5) . . ?
C19 C23 C24 110.2(3) . . ?
C19 C23 C25 114.3(3) . . ?
C24 C23 C25 108.2(3) . . ?
C31 C26 C27 122.8(3) . . ?
C31 C26 N2 119.8(3) . . ?
C27 C26 N2 116.9(3) . . ?
C28 C27 C26 116.9(3) . . ?
C28 C27 C32 120.0(3) . . ?
C26 C27 C32 123.1(3) . . ?
C29 C28 C27 121.2(4) . . ?
C28 C29 C30 120.6(4) . . ?
C29 C30 C31 121.4(3) . . ?
C30 C31 C26 116.8(3) . . ?
C30 C31 C35 119.5(3) . . ?
C26 C31 C35 123.4(3) . . ?
C27 C32 C34 112.7(4) . . ?
C27 C32 C33 109.3(4) . . ?
C34 C32 C33 110.8(4) . . ?
C31 C35 C37 113.8(4) . . ?
C31 C35 C36 109.2(3) . . ?
C37 C35 C36 109.0(4) . . ?
B6' B3 C1 58.8(2) . . ?
C2 B3 C1 58.8(2) . . ?
B6' B3 B4 105.4(3) . . ?
C2 B3 B4 105.4(3) . . ?
C1 B3 B4 58.8(2) . . ?
B6' B3 B7 58.9(2) . . ?
C2 B3 B7 58.9(2) . . ?
C1 B3 B7 106.4(3) . . ?
B4 B3 B7 107.5(3) . . ?
B6' B3 B8 105.5(3) . . ?
C2 B3 B8 105.5(3) . . ?
C1 B3 B8 106.0(3) . . ?
B4 B3 B8 59.8(2) . . ?
B7 B3 B8 59.9(2) . . ?
C1 B4 B3 59.0(2) . . ?
C1 B4 B5 58.3(2) . . ?
B3 B4 B5 107.3(3) . . ?
C1 B4 B8 106.7(3) . . ?
B3 B4 B8 60.4(2) . . ?
B5 B4 B8 109.0(3) . . ?
C1 B4 B9 106.0(3) . . ?
B3 B4 B9 108.6(3) . . ?
B5 B4 B9 60.4(2) . . ?
B8 B4 B9 60.9(2) . . ?
C1 B5 B6 60.3(2) . . ?
C1 B5 C2' 60.3(2) . . ?
C1 B5 B4 59.1(2) . . ?
B6 B5 B4 108.7(3) . . ?
C2' B5 B4 108.7(3) . . ?
C1 B5 B10 106.8(3) . . ?
B6 B5 B10 60.1(2) . . ?
C2' B5 B10 60.1(2) . . ?
B4 B5 B10 107.9(3) . . ?
C1 B5 B9 106.2(3) . . ?
B6 B5 B9 108.3(3) . . ?
C2' B5 B9 108.3(3) . . ?
B4 B5 B9 59.9(2) . . ?
B10 B5 B9 59.9(2) . . ?
B6' B7 B11 58.4(2) . . ?
C2 B7 B11 58.4(2) . . ?
B6' B7 B12 105.4(3) . . ?
C2 B7 B12 105.4(3) . . ?
B11 B7 B12 60.8(3) . . ?
B6' B7 B3 58.5(2) . . ?
C2 B7 B3 58.5(2) . . ?
B11 B7 B3 107.7(3) . . ?
B12 B7 B3 108.4(3) . . ?
B6' B7 B8 105.4(3) . . ?
C2 B7 B8 105.4(3) . . ?
B11 B7 B8 109.2(3) . . ?
B12 B7 B8 60.6(3) . . ?
B3 B7 B8 60.2(2) . . ?
B4 B8 B7 107.6(3) . . ?
B4 B8 B3 59.8(2) . . ?
B7 B8 B3 60.0(2) . . ?
B4 B8 B12 107.4(3) . . ?
B7 B8 B12 59.6(2) . . ?
B3 B8 B12 107.5(3) . . ?
B4 B8 B9 59.7(2) . . ?
B7 B8 B9 107.0(3) . . ?
B3 B8 B9 107.2(3) . . ?
B12 B8 B9 59.5(2) . . ?
B4 B9 B10 107.8(3) . . ?
B4 B9 B12 107.7(3) . . ?
B10 B9 B12 60.4(3) . . ?
B4 B9 B5 59.7(2) . . ?
B10 B9 B5 59.9(2) . . ?
B12 B9 B5 108.0(3) . . ?
B4 B9 B8 59.4(2) . . ?
B10 B9 B8 108.2(3) . . ?
B12 B9 B8 60.1(2) . . ?
B5 B9 B8 107.3(3) . . ?
B9 B10 B6 108.3(3) . . ?
B9 B10 C2' 108.3(3) . . ?
B9 B10 B5 60.2(2) . . ?
B6 B10 B5 59.8(2) . . ?
C2' B10 B5 59.8(2) . . ?
B9 B10 B11 108.1(3) . . ?
B6 B10 B11 59.8(2) . . ?
C2' B10 B11 59.8(2) . . ?
B5 B10 B11 107.3(3) . . ?
B9 B10 B12 59.9(3) . . ?
B6 B10 B12 108.2(3) . . ?
C2' B10 B12 108.2(3) . . ?
B5 B10 B12 107.8(3) . . ?
B11 B10 B12 60.3(3) . . ?
B6' B11 B7 59.1(2) . . ?
C2 B11 B7 59.1(2) . . ?
B6' B11 C2' 58.8(2) . . ?
B7 B11 C2' 108.2(3) . . ?
C2 B11 B6 58.8(2) . . ?
B7 B11 B6 108.2(3) . . ?
B6' B11 B10 104.8(3) . . ?
C2 B11 B10 104.8(3) . . ?
B7 B11 B10 107.6(3) . . ?
C2' B11 B10 59.9(2) . . ?
B6 B11 B10 59.9(2) . . ?
B6' B11 B12 105.1(3) . . ?
C2 B11 B12 105.1(3) . . ?
B7 B11 B12 59.7(3) . . ?
C2' B11 B12 108.1(3) . . ?
B6 B11 B12 108.1(3) . . ?
B10 B11 B12 60.0(3) . . ?
B7 B12 B9 107.8(3) . . ?
B7 B12 B10 107.3(3) . . ?
B9 B12 B10 59.8(2) . . ?
B7 B12 B8 59.8(2) . . ?
B9 B12 B8 60.4(2) . . ?
B10 B12 B8 107.9(3) . . ?
B7 B12 B11 59.5(3) . . ?
B9 B12 B11 107.6(3) . . ?
B10 B12 B11 59.7(2) . . ?
B8 B12 B11 107.5(3) . . ?
C1 B13 C11 116.5(3) . . ?
C1 B13 Cl2 111.0(2) . . ?
C11 B13 Cl2 110.5(2) . . ?
C1 B13 Cl1 106.0(2) . . ?
C11 B13 Cl1 107.6(2) . . ?
Cl2 B13 Cl1 104.44(18) . . ?
C1 B13 Ge1' 77.2(3) . . ?
C11 B13 Ge1' 163.7(3) . . ?
Cl2 B13 Ge1' 54.1(3) . . ?
Cl1 B13 Ge1' 74.8(3) . . ?
C43 C38 C39 122.1(12) . . ?
C43 C38 C44 114.5(11) . . ?
C39 C38 C44 122.8(11) . . ?
C38 C39 C40 115.7(13) . . ?
C39 C40 C41 125.7(14) . . ?
C42 C41 C40 115.9(12) . . ?
C41 C42 C43 120.3(11) . . ?
C38 C43 C42 120.1(10) . . ?
C43' C38' C44' 125.0(10) . . ?
C43' C38' C39' 120.4(9) . . ?
C44' C38' C39' 114.6(10) . . ?
C38' C39' C40' 114.4(8) . . ?
C41' C40' C39' 117.0(9) . . ?
C40' C41' C42' 122.4(12) . . ?
C43' C42' C41' 119.8(14) . . ?
C38' C43' C42' 125.2(10) . . ?

loop_
_geom_bond_atom_site_label_1
_geom_bond_atom_site_label_2
_geom_bond_distance
_geom_bond_site_symmetry_2
_geom_bond_publ_flag
Ge1 C2 2.040(3) . ?
Ge1 Br1 2.3527(7) . ?
Ge1 Cl1 2.5028(11) . ?
C2 C1 1.679(4) . ?
C2 B11 1.702(5) . ?
C2 B6 1.707(5) . ?
C2 B3 1.707(5) . ?
C2 B7 1.714(6) . ?
B6 C1 1.741(5) . ?
B6 B5 1.771(5) . ?
B6 B11 1.774(6) . ?
B6 B10 1.777(6) . ?
Ge1' Cl2 2.082(12) . ?
Ge1' C2' 2.178(12) . ?
Ge1' Br1 2.267(11) . ?
Ge1' B13 2.536(12) . ?
C2' B6' 1.707(5) . ?
C2' C1 1.741(5) . ?
C2' B5 1.771(5) . ?
C2' B11 1.774(6) . ?
C2' B10 1.777(6) . ?
B6' C1 1.679(4) . ?
B6' B11 1.702(5) . ?
B6' B3 1.707(5) . ?
B6' B7 1.714(6) . ?
Cl1 B13 1.947(4) . ?
Cl2 B13 1.828(4) . ?
N1 C11 1.369(4) . ?
N1 C12 1.368(5) . ?
N1 C14 1.467(5) . ?
N2 C11 1.367(4) . ?
N2 C13 1.371(5) . ?
N2 C26 1.456(4) . ?
C1 B13 1.637(5) . ?
C1 B5 1.696(5) . ?
C1 B4 1.711(5) . ?
C1 B3 1.715(5) . ?
C11 B13 1.648(5) . ?
C12 C13 1.331(6) . ?
C14 C19 1.398(5) . ?
C14 C15 1.400(6) . ?
C15 C16 1.380(6) . ?
C15 C20 1.532(6) . ?
C16 C17 1.376(7) . ?
C17 C18 1.370(7) . ?
C18 C19 1.401(5) . ?
C19 C23 1.516(5) . ?
C20 C22 1.529(9) . ?
C20 C21 1.539(9) . ?
C23 C24 1.526(6) . ?
C23 C25 1.531(6) . ?
C26 C31 1.392(5) . ?
C26 C27 1.407(5) . ?
C27 C28 1.389(5) . ?
C27 C32 1.522(5) . ?
C28 C29 1.367(6) . ?
C29 C30 1.375(6) . ?
C30 C31 1.388(5) . ?
C31 C35 1.519(5) . ?
C32 C34 1.531(7) . ?
C32 C33 1.527(7) . ?
C35 C37 1.531(7) . ?
C35 C36 1.544(6) . ?
B3 B4 1.768(5) . ?
B3 B7 1.776(5) . ?
B3 B8 1.780(6) . ?
B4 B5 1.770(5) . ?
B4 B8 1.769(6) . ?
B4 B9 1.774(5) . ?
B5 B10 1.778(6) . ?
B5 B9 1.783(6) . ?
B7 B11 1.771(6) . ?
B7 B12 1.773(6) . ?
B7 B8 1.775(6) . ?
B8 B12 1.790(6) . ?
B8 B9 1.794(6) . ?
B9 B10 1.776(6) . ?
B9 B12 1.778(7) . ?
B10 B11 1.783(6) . ?
B10 B12 1.788(7) . ?
B11 B12 1.793(7) . ?
C38 C43 1.376(9) . ?
C38 C39 1.380(9) . ?
C38 C44 1.407(16) . ?
C39 C40 1.384(10) . ?
C40 C41 1.410(9) . ?
C41 C42 1.384(9) . ?
C42 C43 1.420(9) . ?
C38' C43' 1.281(14) . ?
C38' C44' 1.458(15) . ?
C38' C39' 1.496(16) . ?
C39' C40' 1.501(18) . ?
C40' C41' 1.367(9) . ?
C41' C42' 1.384(9) . ?
C42' C43' 1.32(2) . ?
